data_7015055
loop_
_publ_author_name
'Takaki, Daichi'
'Okayama, Tetsuya'
'Shuto, Hiroshi'
'Matsumoto, Sawako'
'Yamaguchi, Yoshitaka'
'Matsumoto, Shinya'

_publ_section_title
;
 Indenyl-functionalised triethylborane adduct of N-heterocyclic
 carbene: stepwise coordination of indenyl and NHC ligands toward
 molybdenum fragment.
;
_journal_issue 7
_journal_name_full 'Dalton transactions (Cambridge, England : 2003)'
_journal_page_first 1445
_journal_page_last 1447
_journal_paper_doi 10.1039/c0dt01641a
_journal_volume 40
_journal_year 2011
_chemical_formula_moiety 'C20 H22 Mo N2 O '
_chemical_formula_sum 'C20 H22 Mo N2 O'
_chemical_formula_weight 402.35
_space_group_IT_number 14
_symmetry_cell_setting monoclinic
_symmetry_Int_Tables_number 14
_symmetry_space_group_name_Hall '-P 2ybc'
_symmetry_space_group_name_H-M 'P 1 21/c 1'
_cell_angle_alpha 90.0000
_cell_angle_beta 91.388(10)
_cell_angle_gamma 90.0000
_cell_formula_units_Z 4
_cell_length_a 8.7708(11)
_cell_length_b 16.5056(17)
_cell_length_c 12.1411(13)
_cell_measurement_reflns_used 12578
_cell_measurement_temperature 296(1)
_cell_measurement_theta_max 68.2
_cell_measurement_theta_min 3.6
_cell_volume 1757.1(3)
_computing_cell_refinement PROCESS-AUTO
_computing_data_collection PROCESS-AUTO
_computing_data_reduction CrystalStructure
_computing_publication_material 'CrystalStructure 3.8'
_computing_structure_refinement SHELXL
_computing_structure_solution SIR92
_diffrn_ambient_temperature 296(1)
_diffrn_detector_area_resol_mean 10.00
_diffrn_measured_fraction_theta_full 0.952
_diffrn_measured_fraction_theta_max 0.952
_diffrn_measurement_device_type 'Rigaku RAXIS-RAPID'
_diffrn_measurement_method \w
_diffrn_radiation_type 'Cu K\a'
_diffrn_radiation_wavelength 1.54187
_diffrn_reflns_av_R_equivalents 0.073
_diffrn_reflns_limit_h_max 10
_diffrn_reflns_limit_h_min -9
_diffrn_reflns_limit_k_max 19
_diffrn_reflns_limit_k_min -19
_diffrn_reflns_limit_l_max 14
_diffrn_reflns_limit_l_min -14
_diffrn_reflns_number 13487
_diffrn_reflns_theta_full 68.21
_diffrn_reflns_theta_max 68.21
_exptl_absorpt_coefficient_mu 6.146
_exptl_absorpt_correction_T_max 0.612
_exptl_absorpt_correction_T_min 0.508
_exptl_absorpt_correction_type numerical
_exptl_absorpt_process_details
;
Higashi, T. (1999). Program for Absorption Correction.
Rigaku Corporation, Tokyo, Japan.
;
_exptl_crystal_colour red
_exptl_crystal_density_diffrn 1.521
_exptl_crystal_density_method 'not measured'
_exptl_crystal_description plate
_exptl_crystal_F_000 824.00
_exptl_crystal_size_max 0.25
_exptl_crystal_size_mid 0.18
_exptl_crystal_size_min 0.08
_refine_diff_density_max 0.44
_refine_diff_density_min -0.65
_refine_ls_extinction_method none
_refine_ls_goodness_of_fit_ref 1.050
_refine_ls_hydrogen_treatment refall
_refine_ls_number_parameters 218
_refine_ls_number_reflns 3066
_refine_ls_R_factor_gt 0.0334
_refine_ls_shift/su_max 0.0000
_refine_ls_structure_factor_coef Fsqd
_refine_ls_weighting_details 'w = 1/[\s^2^(Fo^2^)+(0.0367P)^2^+0.3408P] where P=(Fo^2^+2Fc^2^)/3'
_refine_ls_weighting_scheme calc
_refine_ls_wR_factor_ref 0.0832
_reflns_number_gt 2609
_reflns_number_total 3066
_reflns_threshold_expression F^2^>2.0\s(F^2^)
_cod_data_source_file C0DT01641A.TXT
_cod_data_source_block compound5a
_cod_original_formula_sum 'C20 H22 Mo N2 O '
_cod_database_code 7015055

loop_
_symmetry_equiv_pos_site_id
_symmetry_equiv_pos_as_xyz
1 +X,+Y,+Z
2 -X,1/2+Y,1/2-Z
3 -X,-Y,-Z
4 +X,1/2-Y,1/2+Z

loop_
_atom_site_label
_atom_site_type_symbol
_atom_site_fract_x
_atom_site_fract_y
_atom_site_fract_z
_atom_site_U_iso_or_equiv
_atom_site_adp_type
_atom_site_occupancy
_atom_site_symmetry_multiplicity
_atom_site_calc_flag
_atom_site_refinement_flags
_atom_site_disorder_assembly
_atom_site_disorder_group
Mo(1) Mo 0.26007(3) 0.101546(14) 0.175246(19) 0.02821(11) Uani 1.00 1 d . . .
O(1) O 0.1302(3) -0.06981(16) 0.1436(2) 0.0709(9) Uani 1.00 1 d . . .
N(1) N 0.0257(3) 0.22066(15) 0.2846(2) 0.0348(6) Uani 1.00 1 d . . .
N(2) N -0.0595(3) 0.10186(15) 0.3127(2) 0.0399(7) Uani 1.00 1 d . . .
C(1) C 0.1737(4) -0.0029(2) 0.1604(2) 0.0435(8) Uani 1.00 1 d . . .
C(2) C 0.3691(4) 0.1379(2) 0.3436(2) 0.0497(9) Uani 1.00 1 d . . .
C(3) C 0.3829(4) 0.0541(2) 0.3322(2) 0.0432(8) Uani 1.00 1 d . . .
C(4) C 0.4630(4) 0.0283(2) 0.2392(2) 0.0494(9) Uani 1.00 1 d . . .
C(5) C 0.3074(5) -0.0042(2) 0.4099(3) 0.0690(13) Uani 1.00 1 d . . .
C(6) C 0.2125(4) 0.22123(19) 0.0759(2) 0.0349(7) Uani 1.00 1 d . . .
C(7) C 0.1611(4) 0.1531(2) 0.0133(2) 0.0400(8) Uani 1.00 1 d . . .
C(8) C 0.2902(4) 0.1049(2) -0.0128(2) 0.0418(9) Uani 1.00 1 d . . .
C(9) C 0.4222(4) 0.1458(2) 0.0254(2) 0.0405(8) Uani 1.00 1 d . . .
C(10) C 0.5805(5) 0.1280(2) 0.0192(3) 0.0558(11) Uani 1.00 1 d . . .
C(11) C 0.6841(5) 0.1800(2) 0.0659(3) 0.0668(12) Uani 1.00 1 d . . .
C(12) C 0.6372(5) 0.2514(2) 0.1186(3) 0.0634(11) Uani 1.00 1 d . . .
C(13) C 0.4874(4) 0.2712(2) 0.1275(3) 0.0511(10) Uani 1.00 1 d . . .
C(14) C 0.3750(4) 0.21845(19) 0.0809(2) 0.0365(8) Uani 1.00 1 d . . .
C(15) C 0.1193(4) 0.28929(19) 0.1200(2) 0.0437(9) Uani 1.00 1 d . . .
C(16) C 0.1151(4) 0.28968(19) 0.2452(2) 0.0418(8) Uani 1.00 1 d . . .
C(17) C 0.0592(4) 0.14116(19) 0.2643(2) 0.0337(7) Uani 1.00 1 d . . .
C(18) C -0.1066(4) 0.2301(2) 0.3423(2) 0.0448(9) Uani 1.00 1 d . . .
C(19) C -0.1597(4) 0.1558(2) 0.3605(2) 0.0458(9) Uani 1.00 1 d . . .
C(20) C -0.0906(4) 0.0153(2) 0.3094(3) 0.0568(11) Uani 1.00 1 d . . .
H(1) H 0.4630 0.1689 0.3414 0.060 Uiso 1.00 1 c R . .
H(2) H 0.2998 0.1568 0.3992 0.060 Uiso 1.00 1 c R . .
H(3) H 0.4606 -0.0293 0.2236 0.059 Uiso 1.00 1 c R . .
H(4) H 0.5627 0.0524 0.2295 0.059 Uiso 1.00 1 c R . .
H(5) H 0.2547 0.0258 0.4651 0.083 Uiso 1.00 1 c R . .
H(6) H 0.3835 -0.0380 0.4447 0.083 Uiso 1.00 1 c R . .
H(7) H 0.2359 -0.0374 0.3693 0.083 Uiso 1.00 1 c R . .
H(8) H 0.0568 0.1447 -0.0153 0.048 Uiso 1.00 1 c R . .
H(9) H 0.2887 0.0576 -0.0616 0.050 Uiso 1.00 1 c R . .
H(10) H 0.6130 0.0815 -0.0164 0.067 Uiso 1.00 1 c R . .
H(11) H 0.7875 0.1680 0.0629 0.080 Uiso 1.00 1 c R . .
H(12) H 0.7110 0.2862 0.1482 0.076 Uiso 1.00 1 c R . .
H(13) H 0.4591 0.3185 0.1634 0.061 Uiso 1.00 1 c R . .
H(14) H 0.0160 0.2850 0.0904 0.052 Uiso 1.00 1 c R . .
H(15) H 0.1613 0.3403 0.0951 0.052 Uiso 1.00 1 c R . .
H(16) H 0.2183 0.2866 0.2756 0.050 Uiso 1.00 1 c R . .
H(17) H 0.0699 0.3399 0.2701 0.050 Uiso 1.00 1 c R . .
H(18) H -0.1502 0.2788 0.3641 0.054 Uiso 1.00 1 c R . .
H(19) H -0.2473 0.1425 0.3981 0.055 Uiso 1.00 1 c R . .
H(20) H -0.1547 0.0031 0.2463 0.068 Uiso 1.00 1 c R . .
H(21) H -0.1412 -0.0005 0.3752 0.068 Uiso 1.00 1 c R . .
H(22) H 0.0037 -0.0139 0.3044 0.068 Uiso 1.00 1 c R . .

loop_
_atom_site_aniso_label
_atom_site_aniso_U_11
_atom_site_aniso_U_22
_atom_site_aniso_U_33
_atom_site_aniso_U_12
_atom_site_aniso_U_13
_atom_site_aniso_U_23
Mo(1) 0.0319(2) 0.02364(15) 0.02930(16) -0.00098(11) 0.00517(12) -0.00126(10)
O(1) 0.079(2) 0.0354(14) 0.100(2) -0.0228(15) 0.0373(18) -0.0256(14)
N(1) 0.0410(18) 0.0294(13) 0.0345(14) 0.0016(12) 0.0107(12) -0.0014(11)
N(2) 0.0387(19) 0.0369(16) 0.0447(16) -0.0014(13) 0.0127(14) -0.0008(12)
C(1) 0.042(2) 0.042(2) 0.047(2) 0.0004(17) 0.0136(16) -0.0052(16)
C(2) 0.046(2) 0.061(2) 0.042(2) -0.004(2) -0.0047(17) -0.0079(18)
C(3) 0.038(2) 0.051(2) 0.0401(19) -0.0018(18) -0.0013(16) 0.0103(16)
C(4) 0.043(2) 0.050(2) 0.055(2) 0.0103(19) 0.0011(18) 0.0064(17)
C(5) 0.069(3) 0.085(3) 0.053(2) -0.003(2) -0.004(2) 0.033(2)
C(6) 0.044(2) 0.0289(16) 0.0316(16) 0.0009(15) 0.0049(14) 0.0071(13)
C(7) 0.047(2) 0.0424(19) 0.0300(16) -0.0004(17) -0.0039(15) 0.0020(14)
C(8) 0.055(2) 0.0398(19) 0.0307(17) -0.0001(17) 0.0060(16) -0.0042(13)
C(9) 0.047(2) 0.0410(19) 0.0348(17) 0.0035(17) 0.0168(16) 0.0079(15)
C(10) 0.056(3) 0.057(2) 0.057(2) 0.010(2) 0.029(2) 0.015(2)
C(11) 0.043(2) 0.078(3) 0.081(3) 0.001(2) 0.021(2) 0.028(2)
C(12) 0.048(3) 0.066(2) 0.076(2) -0.020(2) 0.002(2) 0.016(2)
C(13) 0.058(2) 0.041(2) 0.055(2) -0.010(2) 0.005(2) 0.0047(17)
C(14) 0.043(2) 0.0315(16) 0.0356(17) -0.0007(15) 0.0086(15) 0.0072(14)
C(15) 0.052(2) 0.0301(17) 0.049(2) 0.0047(16) 0.0084(17) 0.0074(15)
C(16) 0.052(2) 0.0253(16) 0.048(2) 0.0011(16) 0.0099(17) -0.0046(14)
C(17) 0.036(2) 0.0329(16) 0.0322(16) -0.0030(15) 0.0039(14) -0.0033(14)
C(18) 0.041(2) 0.047(2) 0.046(2) 0.0096(18) 0.0091(17) -0.0065(16)
C(19) 0.041(2) 0.052(2) 0.045(2) 0.0053(18) 0.0174(17) -0.0035(17)
C(20) 0.051(2) 0.044(2) 0.076(2) -0.0120(19) 0.027(2) 0.0012(19)

loop_
_atom_type_symbol
_atom_type_description
_atom_type_scat_dispersion_real
_atom_type_scat_dispersion_imag
_atom_type_scat_source
C C 0.018 0.009
;
International Tables for Crystallography
(1992, Vol. C, Tables 4.2.6.8 and 6.1.1.4)
;
H H 0.000 0.000
;
International Tables for Crystallography
(1992, Vol. C, Table 6.1.1.4)
;
Mo Mo -0.048 2.734
;
International Tables for Crystallography
(1992, Vol. C, Tables 4.2.6.8 and 6.1.1.4)
;
N N 0.031 0.018
;
International Tables for Crystallography
(1992, Vol. C, Tables 4.2.6.8 and 6.1.1.4)
;
O O 0.049 0.032
;
International Tables for Crystallography
(1992, Vol. C, Tables 4.2.6.8 and 6.1.1.4)
;

loop_
_geom_angle_atom_site_label_1
_geom_angle_atom_site_label_2
_geom_angle_atom_site_label_3
_geom_angle
_geom_angle_publ_flag
_geom_angle_site_symmetry_1
_geom_angle_site_symmetry_2
_geom_angle_site_symmetry_3
C(1) Mo(1) C(2) 118.45(14) yes . . .
C(1) Mo(1) C(3) 86.93(14) yes . . .
C(1) Mo(1) C(4) 81.72(14) yes . . .
C(1) Mo(1) C(6) 130.79(13) yes . . .
C(1) Mo(1) C(7) 96.59(13) yes . . .
C(1) Mo(1) C(8) 89.04(13) yes . . .
C(1) Mo(1) C(9) 116.10(13) yes . . .
C(1) Mo(1) C(14) 146.65(12) yes . . .
C(1) Mo(1) C(17) 89.67(14) yes . . .
C(2) Mo(1) C(3) 35.19(13) yes . . .
C(2) Mo(1) C(4) 62.15(13) yes . . .
C(2) Mo(1) C(6) 107.47(12) yes . . .
C(2) Mo(1) C(7) 143.17(12) yes . . .
C(2) Mo(1) C(8) 144.42(13) yes . . .
C(2) Mo(1) C(9) 110.12(12) yes . . .
C(2) Mo(1) C(14) 92.42(12) yes . . .
C(2) Mo(1) C(17) 78.85(12) yes . . .
C(3) Mo(1) C(4) 35.90(12) yes . . .
C(3) Mo(1) C(6) 141.76(12) yes . . .
C(3) Mo(1) C(7) 174.29(13) yes . . .
C(3) Mo(1) C(8) 139.90(13) yes . . .
C(3) Mo(1) C(9) 116.62(12) yes . . .
C(3) Mo(1) C(14) 117.47(12) yes . . .
C(3) Mo(1) C(17) 93.37(12) yes . . .
C(4) Mo(1) C(6) 138.70(13) yes . . .
C(4) Mo(1) C(7) 140.09(13) yes . . .
C(4) Mo(1) C(8) 104.08(13) yes . . .
C(4) Mo(1) C(9) 87.02(12) yes . . .
C(4) Mo(1) C(14) 104.39(12) yes . . .
C(4) Mo(1) C(17) 128.55(12) yes . . .
C(6) Mo(1) C(7) 35.72(11) yes . . .
C(6) Mo(1) C(8) 59.59(11) yes . . .
C(6) Mo(1) C(9) 57.74(11) yes . . .
C(6) Mo(1) C(14) 34.31(12) yes . . .
C(6) Mo(1) C(17) 82.36(11) yes . . .
C(7) Mo(1) C(8) 36.12(13) yes . . .
C(7) Mo(1) C(9) 57.78(12) yes . . .
C(7) Mo(1) C(14) 57.53(11) yes . . .
C(7) Mo(1) C(17) 91.16(12) yes . . .
C(8) Mo(1) C(9) 34.30(12) yes . . .
C(8) Mo(1) C(14) 57.61(11) yes . . .
C(8) Mo(1) C(17) 126.51(12) yes . . .
C(9) Mo(1) C(14) 34.09(11) yes . . .
C(9) Mo(1) C(17) 140.09(11) yes . . .
C(14) Mo(1) C(17) 109.74(11) yes . . .
C(16) N(1) C(17) 124.5(2) yes . . .
C(16) N(1) C(18) 122.6(2) yes . . .
C(17) N(1) C(18) 112.8(2) yes . . .
C(17) N(2) C(19) 111.8(2) yes . . .
C(17) N(2) C(20) 126.6(3) yes . . .
C(19) N(2) C(20) 121.4(3) yes . . .
Mo(1) C(1) O(1) 173.5(3) yes . . .
Mo(1) C(2) C(3) 71.9(2) yes . . .
Mo(1) C(3) C(2) 72.9(2) yes . . .
Mo(1) C(3) C(4) 70.8(2) yes . . .
Mo(1) C(3) C(5) 122.0(2) yes . . .
C(2) C(3) C(4) 115.1(3) yes . . .
C(2) C(3) C(5) 121.9(3) yes . . .
C(4) C(3) C(5) 122.9(3) yes . . .
Mo(1) C(4) C(3) 73.3(2) yes . . .
Mo(1) C(6) C(7) 70.13(17) yes . . .
Mo(1) C(6) C(14) 77.62(18) yes . . .
Mo(1) C(6) C(15) 122.7(2) yes . . .
C(7) C(6) C(14) 107.5(2) yes . . .
C(7) C(6) C(15) 128.0(3) yes . . .
C(14) C(6) C(15) 124.2(2) yes . . .
Mo(1) C(7) C(6) 74.15(17) yes . . .
Mo(1) C(7) C(8) 72.35(19) yes . . .
C(6) C(7) C(8) 108.4(3) yes . . .
Mo(1) C(8) C(7) 71.53(18) yes . . .
Mo(1) C(8) C(9) 78.38(19) yes . . .
C(7) C(8) C(9) 108.1(2) yes . . .
Mo(1) C(9) C(8) 67.31(19) yes . . .
Mo(1) C(9) C(10) 124.3(2) yes . . .
Mo(1) C(9) C(14) 73.86(19) yes . . .
C(8) C(9) C(10) 132.8(3) yes . . .
C(8) C(9) C(14) 108.0(3) yes . . .
C(10) C(9) C(14) 119.2(3) yes . . .
C(9) C(10) C(11) 119.4(3) yes . . .
C(10) C(11) C(12) 121.2(4) yes . . .
C(11) C(12) C(13) 122.0(4) yes . . .
C(12) C(13) C(14) 118.9(3) yes . . .
Mo(1) C(14) C(6) 68.07(17) yes . . .
Mo(1) C(14) C(9) 72.05(18) yes . . .
Mo(1) C(14) C(13) 125.5(2) yes . . .
C(6) C(14) C(9) 107.7(2) yes . . .
C(6) C(14) C(13) 132.9(3) yes . . .
C(9) C(14) C(13) 119.4(3) yes . . .
C(6) C(15) C(16) 112.8(2) yes . . .
N(1) C(16) C(15) 110.3(2) yes . . .
Mo(1) C(17) N(1) 123.7(2) yes . . .
Mo(1) C(17) N(2) 134.3(2) yes . . .
N(1) C(17) N(2) 102.0(2) yes . . .
N(1) C(18) C(19) 106.3(3) yes . . .
N(2) C(19) C(18) 107.1(3) yes . . .
Mo(1) C(2) H(1) 116.4 no . . .
Mo(1) C(2) H(2) 116.4 no . . .
C(3) C(2) H(1) 116.4 no . . .
C(3) C(2) H(2) 116.4 no . . .
H(1) C(2) H(2) 113.4 no . . .
Mo(1) C(4) H(3) 116.2 no . . .
Mo(1) C(4) H(4) 116.2 no . . .
C(3) C(4) H(3) 116.2 no . . .
C(3) C(4) H(4) 116.2 no . . .
H(3) C(4) H(4) 113.2 no . . .
C(3) C(5) H(5) 109.5 no . . .
C(3) C(5) H(6) 109.5 no . . .
C(3) C(5) H(7) 109.5 no . . .
H(5) C(5) H(6) 109.5 no . . .
H(5) C(5) H(7) 109.5 no . . .
H(6) C(5) H(7) 109.5 no . . .
Mo(1) C(7) H(8) 125.6 no . . .
C(6) C(7) H(8) 125.6 no . . .
C(8) C(7) H(8) 125.6 no . . .
Mo(1) C(8) H(9) 125.4 no . . .
C(7) C(8) H(9) 125.4 no . . .
C(9) C(8) H(9) 125.4 no . . .
C(9) C(10) H(10) 120.3 no . . .
C(11) C(10) H(10) 120.3 no . . .
C(10) C(11) H(11) 119.4 no . . .
C(12) C(11) H(11) 119.4 no . . .
C(11) C(12) H(12) 119.0 no . . .
C(13) C(12) H(12) 119.0 no . . .
C(12) C(13) H(13) 120.6 no . . .
C(14) C(13) H(13) 120.6 no . . .
C(6) C(15) H(14) 109.0 no . . .
C(6) C(15) H(15) 109.0 no . . .
C(16) C(15) H(14) 109.0 no . . .
C(16) C(15) H(15) 109.0 no . . .
H(14) C(15) H(15) 107.8 no . . .
N(1) C(16) H(16) 109.6 no . . .
N(1) C(16) H(17) 109.6 no . . .
C(15) C(16) H(16) 109.6 no . . .
C(15) C(16) H(17) 109.6 no . . .
H(16) C(16) H(17) 108.1 no . . .
N(1) C(18) H(18) 126.8 no . . .
C(19) C(18) H(18) 126.8 no . . .
N(2) C(19) H(19) 126.4 no . . .
C(18) C(19) H(19) 126.4 no . . .
N(2) C(20) H(20) 109.5 no . . .
N(2) C(20) H(21) 109.5 no . . .
N(2) C(20) H(22) 109.5 no . . .
H(20) C(20) H(21) 109.5 no . . .
H(20) C(20) H(22) 109.5 no . . .
H(21) C(20) H(22) 109.5 no . . .

loop_
_geom_bond_atom_site_label_1
_geom_bond_atom_site_label_2
_geom_bond_distance
_geom_bond_publ_flag
_geom_bond_site_symmetry_1
_geom_bond_site_symmetry_2
Mo(1) C(1) 1.890(3) yes . .
Mo(1) C(2) 2.315(3) yes . .
Mo(1) C(3) 2.304(3) yes . .
Mo(1) C(4) 2.272(3) yes . .
Mo(1) C(6) 2.347(3) yes . .
Mo(1) C(7) 2.294(3) yes . .
Mo(1) C(8) 2.305(3) yes . .
Mo(1) C(9) 2.447(3) yes . .
Mo(1) C(14) 2.471(3) yes . .
Mo(1) C(17) 2.189(3) yes . .
O(1) C(1) 1.184(4) yes . .
N(1) C(16) 1.469(4) yes . .
N(1) C(17) 1.368(4) yes . .
N(1) C(18) 1.379(4) yes . .
N(2) C(17) 1.371(4) yes . .
N(2) C(19) 1.388(4) yes . .
N(2) C(20) 1.455(4) yes . .
C(2) C(3) 1.396(5) yes . .
C(3) C(4) 1.410(5) yes . .
C(3) C(5) 1.511(5) yes . .
C(6) C(7) 1.424(4) yes . .
C(6) C(14) 1.426(5) yes . .
C(6) C(15) 1.496(4) yes . .
C(7) C(8) 1.426(5) yes . .
C(8) C(9) 1.408(5) yes . .
C(9) C(10) 1.423(5) yes . .
C(9) C(14) 1.442(4) yes . .
C(10) C(11) 1.362(6) yes . .
C(11) C(12) 1.407(6) yes . .
C(12) C(13) 1.361(6) yes . .
C(13) C(14) 1.423(5) yes . .
C(15) C(16) 1.522(4) yes . .
C(18) C(19) 1.333(5) yes . .
C(2) H(1) 0.970 no . .
C(2) H(2) 0.970 no . .
C(4) H(3) 0.970 no . .
C(4) H(4) 0.970 no . .
C(5) H(5) 0.960 no . .
C(5) H(6) 0.960 no . .
C(5) H(7) 0.960 no . .
C(7) H(8) 0.980 no . .
C(8) H(9) 0.980 no . .
C(10) H(10) 0.930 no . .
C(11) H(11) 0.930 no . .
C(12) H(12) 0.930 no . .
C(13) H(13) 0.930 no . .
C(15) H(14) 0.970 no . .
C(15) H(15) 0.970 no . .
C(16) H(16) 0.970 no . .
C(16) H(17) 0.970 no . .
C(18) H(18) 0.930 no . .
C(19) H(19) 0.930 no . .
C(20) H(20) 0.960 no . .
C(20) H(21) 0.960 no . .
C(20) H(22) 0.960 no . .

loop_
_geom_contact_atom_site_label_1
_geom_contact_atom_site_label_2
_geom_contact_distance
_geom_contact_publ_flag
_geom_contact_site_symmetry_1
_geom_contact_site_symmetry_2
Mo(1) O(1) 3.070(2) ? . .
Mo(1) N(1) 3.160(2) ? . .
Mo(1) N(2) 3.297(3) ? . .
Mo(1) C(5) 3.358(4) ? . .
Mo(1) C(10) 3.455(4) ? . .
Mo(1) C(13) 3.495(3) ? . .
Mo(1) C(15) 3.396(3) ? . .
Mo(1) C(16) 3.469(3) ? . .
O(1) Mo(1) 3.070(2) ? . .
O(1) C(4) 3.511(4) ? . .
O(1) C(7) 3.436(4) ? . 3_555
O(1) C(10) 3.392(5) ? . 3_655
O(1) C(11) 3.553(5) ? . 3_655
O(1) C(16) 3.460(4) ? . 2_545
O(1) C(18) 3.313(4) ? . 2_545
O(1) C(20) 3.157(5) ? . .
N(1) Mo(1) 3.160(2) ? . .
N(1) N(2) 2.129(3) ? . .
N(1) C(2) 3.369(4) ? . .
N(1) C(6) 3.050(4) ? . .
N(1) C(15) 2.455(4) ? . .
N(1) C(19) 2.171(4) ? . .
N(1) C(20) 3.555(4) ? . .
N(2) Mo(1) 3.297(3) ? . .
N(2) N(1) 2.129(3) ? . .
N(2) C(1) 3.283(4) ? . .
N(2) C(16) 3.562(4) ? . .
N(2) C(18) 2.189(4) ? . .
C(1) N(2) 3.283(4) ? . .
C(1) C(3) 2.901(5) ? . .
C(1) C(4) 2.738(5) ? . .
C(1) C(5) 3.221(5) ? . .
C(1) C(7) 3.136(4) ? . .
C(1) C(8) 2.957(4) ? . .
C(1) C(17) 2.884(4) ? . .
C(1) C(20) 2.990(5) ? . .
C(2) N(1) 3.369(4) ? . .
C(2) C(4) 2.368(5) ? . .
C(2) C(5) 2.542(5) ? . .
C(2) C(13) 3.597(5) ? . .
C(2) C(14) 3.457(4) ? . .
C(2) C(16) 3.541(5) ? . .
C(2) C(17) 2.862(5) ? . .
C(3) C(1) 2.901(5) ? . .
C(3) C(17) 3.270(5) ? . .
C(4) O(1) 3.511(4) ? . .
C(4) C(1) 2.738(5) ? . .
C(4) C(2) 2.368(5) ? . .
C(4) C(5) 2.566(5) ? . .
C(4) C(9) 3.252(4) ? . .
C(4) C(10) 3.322(5) ? . .
C(5) Mo(1) 3.358(4) ? . .
C(5) C(1) 3.221(5) ? . .
C(5) C(2) 2.542(5) ? . .
C(5) C(4) 2.566(5) ? . .
C(6) N(1) 3.050(4) ? . .
C(6) C(8) 2.312(4) ? . .
C(6) C(9) 2.316(5) ? . .
C(6) C(13) 2.611(5) ? . .
C(6) C(16) 2.513(4) ? . .
C(6) C(17) 2.989(4) ? . .
C(7) O(1) 3.436(4) ? . 3_555
C(7) C(1) 3.136(4) ? . .
C(7) C(9) 2.295(5) ? . .
C(7) C(14) 2.298(5) ? . .
C(7) C(15) 2.624(4) ? . .
C(7) C(16) 3.403(4) ? . 4_554
C(7) C(17) 3.203(4) ? . .
C(8) C(1) 2.957(4) ? . .
C(8) C(6) 2.312(4) ? . .
C(8) C(10) 2.594(5) ? . .
C(8) C(14) 2.306(4) ? . .
C(9) C(4) 3.252(4) ? . .
C(9) C(6) 2.316(5) ? . .
C(9) C(7) 2.295(5) ? . .
C(9) C(11) 2.405(5) ? . .
C(9) C(12) 2.788(5) ? . .
C(9) C(13) 2.473(4) ? . .
C(10) Mo(1) 3.455(4) ? . .
C(10) O(1) 3.392(5) ? . 3_655
C(10) C(4) 3.322(5) ? . .
C(10) C(8) 2.594(5) ? . .
C(10) C(12) 2.413(6) ? . .
C(10) C(13) 2.834(5) ? . .
C(10) C(14) 2.471(5) ? . .
C(11) O(1) 3.553(5) ? . 3_655
C(11) C(9) 2.405(5) ? . .
C(11) C(13) 2.422(6) ? . .
C(11) C(14) 2.795(5) ? . .
C(12) C(9) 2.788(5) ? . .
C(12) C(10) 2.413(6) ? . .
C(12) C(14) 2.397(5) ? . .
C(12) C(18) 3.500(5) ? . 1_655
C(13) Mo(1) 3.495(3) ? . .
C(13) C(2) 3.597(5) ? . .
C(13) C(6) 2.611(5) ? . .
C(13) C(9) 2.473(4) ? . .
C(13) C(10) 2.834(5) ? . .
C(13) C(11) 2.422(6) ? . .
C(13) C(15) 3.241(5) ? . .
C(14) C(2) 3.457(4) ? . .
C(14) C(7) 2.298(5) ? . .
C(14) C(8) 2.306(4) ? . .
C(14) C(10) 2.471(5) ? . .
C(14) C(11) 2.795(5) ? . .
C(14) C(12) 2.397(5) ? . .
C(14) C(15) 2.583(5) ? . .
C(14) C(16) 3.283(4) ? . .
C(15) Mo(1) 3.396(3) ? . .
C(15) N(1) 2.455(4) ? . .
C(15) C(7) 2.624(4) ? . .
C(15) C(13) 3.241(5) ? . .
C(15) C(14) 2.583(5) ? . .
C(15) C(17) 3.061(4) ? . .
C(15) C(18) 3.525(5) ? . .
C(16) Mo(1) 3.469(3) ? . .
C(16) O(1) 3.460(4) ? . 2_555
C(16) N(2) 3.562(4) ? . .
C(16) C(2) 3.541(5) ? . .
C(16) C(6) 2.513(4) ? . .
C(16) C(7) 3.403(4) ? . 4_555
C(16) C(14) 3.283(4) ? . .
C(16) C(17) 2.512(4) ? . .
C(16) C(18) 2.500(5) ? . .
C(16) C(19) 3.580(5) ? . .
C(17) C(1) 2.884(4) ? . .
C(17) C(2) 2.862(5) ? . .
C(17) C(3) 3.270(5) ? . .
C(17) C(6) 2.989(4) ? . .
C(17) C(7) 3.203(4) ? . .
C(17) C(15) 3.061(4) ? . .
C(17) C(16) 2.512(4) ? . .
C(17) C(18) 2.289(5) ? . .
C(17) C(19) 2.284(5) ? . .
C(17) C(20) 2.525(5) ? . .
C(18) O(1) 3.313(4) ? . 2_555
C(18) N(2) 2.189(4) ? . .
C(18) C(12) 3.500(5) ? . 1_455
C(18) C(15) 3.525(5) ? . .
C(18) C(16) 2.500(5) ? . .
C(18) C(17) 2.289(5) ? . .
C(18) C(20) 3.572(5) ? . .
C(19) N(1) 2.171(4) ? . .
C(19) C(16) 3.580(5) ? . .
C(19) C(17) 2.284(5) ? . .
C(19) C(20) 2.479(5) ? . .
C(20) O(1) 3.157(5) ? . .
C(20) N(1) 3.555(4) ? . .
C(20) C(1) 2.990(5) ? . .
C(20) C(17) 2.525(5) ? . .
C(20) C(18) 3.572(5) ? . .
C(20) C(19) 2.479(5) ? . .
Mo(1) H(1) 2.881 ? . .
Mo(1) H(2) 2.881 ? . .
Mo(1) H(3) 2.838 ? . .
Mo(1) H(4) 2.838 ? . .
Mo(1) H(7) 3.298 ? . .
Mo(1) H(8) 2.973 ? . .
Mo(1) H(9) 2.982 ? . .
Mo(1) H(16) 3.312 ? . .
Mo(1) H(22) 3.363 ? . .
O(1) H(3) 3.107 ? . .
O(1) H(7) 2.921 ? . .
O(1) H(8) 2.553 ? . 3_555
O(1) H(9) 3.568 ? . .
O(1) H(10) 2.768 ? . 3_655
O(1) H(11) 3.085 ? . 3_655
O(1) H(17) 2.548 ? . 2_545
O(1) H(18) 2.507 ? . 2_545
O(1) H(20) 3.066 ? . .
O(1) H(22) 2.450 ? . .
N(1) H(2) 2.943 ? . .
N(1) H(8) 3.299 ? . 4_555
N(1) H(11) 3.477 ? . 1_455
N(1) H(12) 3.363 ? . 1_455
N(1) H(14) 2.585 ? . .
N(1) H(15) 3.276 ? . .
N(1) H(16) 2.014 ? . .
N(1) H(17) 2.014 ? . .
N(1) H(18) 2.075 ? . .
N(1) H(19) 3.076 ? . .
N(2) H(2) 3.420 ? . .
N(2) H(4) 3.536 ? . 1_455
N(2) H(5) 3.514 ? . .
N(2) H(7) 3.519 ? . .
N(2) H(11) 3.463 ? . 1_455
N(2) H(18) 3.094 ? . .
N(2) H(19) 2.079 ? . .
N(2) H(20) 1.992 ? . .
N(2) H(21) 1.992 ? . .
N(2) H(22) 1.992 ? . .
C(1) H(3) 2.648 ? . .
C(1) H(7) 2.642 ? . .
C(1) H(8) 3.382 ? . .
C(1) H(8) 3.535 ? . 3_555
C(1) H(9) 3.068 ? . .
C(1) H(10) 2.897 ? . 3_655
C(1) H(17) 3.478 ? . 2_545
C(1) H(20) 3.089 ? . .
C(1) H(22) 2.332 ? . .
C(2) H(3) 3.231 ? . .
C(2) H(4) 2.628 ? . .
C(2) H(5) 2.584 ? . .
C(2) H(6) 3.153 ? . .
C(2) H(7) 3.139 ? . .
C(2) H(16) 2.899 ? . .
C(2) H(19) 3.413 ? . 1_655
C(3) H(1) 2.024 ? . .
C(3) H(2) 2.024 ? . .
C(3) H(3) 2.034 ? . .
C(3) H(4) 2.034 ? . .
C(3) H(5) 2.042 ? . .
C(3) H(6) 2.042 ? . .
C(3) H(6) 3.367 ? . 3_656
C(3) H(7) 2.042 ? . .
C(3) H(22) 3.518 ? . .
C(4) H(1) 2.631 ? . .
C(4) H(2) 3.233 ? . .
C(4) H(5) 3.332 ? . .
C(4) H(6) 2.827 ? . .
C(4) H(7) 2.792 ? . .
C(4) H(9) 3.410 ? . 3_655
C(4) H(10) 3.510 ? . .
C(4) H(10) 3.310 ? . 3_655
C(4) H(20) 3.378 ? . 1_655
C(5) H(1) 3.282 ? . .
C(5) H(2) 2.661 ? . .
C(5) H(3) 2.690 ? . .
C(5) H(4) 3.305 ? . .
C(5) H(6) 3.274 ? . 3_656
C(5) H(12) 3.534 ? . 2_645
C(5) H(19) 3.314 ? . 3_556
C(5) H(21) 3.020 ? . 3_556
C(5) H(22) 2.932 ? . .
C(6) H(2) 3.053 ? . 4_554
C(6) H(8) 2.147 ? . .
C(6) H(9) 3.252 ? . .
C(6) H(13) 2.876 ? . .
C(6) H(14) 2.031 ? . .
C(6) H(15) 2.031 ? . .
C(6) H(16) 2.654 ? . .
C(6) H(17) 3.332 ? . .
C(7) H(9) 2.148 ? . .
C(7) H(11) 3.355 ? . 1_455
C(7) H(14) 2.700 ? . .
C(7) H(15) 3.245 ? . .
C(7) H(16) 3.104 ? . 4_554
C(7) H(17) 3.042 ? . 4_554
C(7) H(18) 3.429 ? . 4_554
C(8) H(8) 2.149 ? . .
C(8) H(10) 2.859 ? . .
C(8) H(10) 3.209 ? . 3_655
C(8) H(16) 3.182 ? . 4_554
C(8) H(17) 3.356 ? . 4_554
C(8) H(20) 3.532 ? . 3_555
C(9) H(4) 3.144 ? . .
C(9) H(8) 3.230 ? . .
C(9) H(9) 2.131 ? . .
C(9) H(10) 2.056 ? . .
C(9) H(11) 3.246 ? . .
C(9) H(13) 3.318 ? . .
C(10) H(3) 3.381 ? . 3_655
C(10) H(4) 2.850 ? . .
C(10) H(9) 2.957 ? . .
C(10) H(9) 3.308 ? . 3_655
C(10) H(11) 1.991 ? . .
C(10) H(12) 3.238 ? . .
C(10) H(18) 3.421 ? . 4_654
C(11) H(4) 3.101 ? . .
C(11) H(8) 3.487 ? . 1_655
C(11) H(10) 2.000 ? . .
C(11) H(12) 2.028 ? . .
C(11) H(13) 3.261 ? . .
C(11) H(14) 3.395 ? . 1_655
C(11) H(18) 2.958 ? . 4_654
C(12) H(1) 3.422 ? . .
C(12) H(6) 3.564 ? . 2_655
C(12) H(10) 3.253 ? . .
C(12) H(11) 2.033 ? . .
C(12) H(13) 2.001 ? . .
C(12) H(14) 3.393 ? . 1_655
C(12) H(18) 3.507 ? . 1_655
C(12) H(19) 3.374 ? . 4_654
C(13) H(1) 3.110 ? . .
C(13) H(2) 3.403 ? . 4_554
C(13) H(6) 3.466 ? . 2_655
C(13) H(11) 3.247 ? . .
C(13) H(12) 1.986 ? . .
C(13) H(15) 3.096 ? . .
C(13) H(16) 3.013 ? . .
C(14) H(1) 3.338 ? . .
C(14) H(1) 3.553 ? . 4_554
C(14) H(2) 3.078 ? . 4_554
C(14) H(8) 3.237 ? . .
C(14) H(9) 3.248 ? . .
C(14) H(10) 3.315 ? . .
C(14) H(12) 3.238 ? . .
C(14) H(13) 2.058 ? . .
C(14) H(14) 3.340 ? . .
C(14) H(15) 2.758 ? . .
C(14) H(16) 2.983 ? . .
C(15) H(2) 3.270 ? . 4_554
C(15) H(8) 2.941 ? . .
C(15) H(11) 3.586 ? . 1_455
C(15) H(13) 3.051 ? . .
C(15) H(16) 2.060 ? . .
C(15) H(17) 2.060 ? . .
C(15) H(21) 3.476 ? . 2_555
C(15) H(22) 3.551 ? . 2_555
C(16) H(2) 3.283 ? . .
C(16) H(8) 3.155 ? . 4_555
C(16) H(13) 3.234 ? . .
C(16) H(14) 2.054 ? . .
C(16) H(15) 2.054 ? . .
C(16) H(18) 2.774 ? . .
C(16) H(20) 3.541 ? . 2_555
C(16) H(22) 3.454 ? . 2_555
C(17) H(2) 2.652 ? . .
C(17) H(5) 3.508 ? . .
C(17) H(7) 3.552 ? . .
C(17) H(8) 3.395 ? . .
C(17) H(11) 3.402 ? . 1_455
C(17) H(14) 3.194 ? . .
C(17) H(16) 2.778 ? . .
C(17) H(17) 3.282 ? . .
C(17) H(18) 3.180 ? . .
C(17) H(19) 3.175 ? . .
C(17) H(20) 2.956 ? . .
C(17) H(21) 3.238 ? . .
C(17) H(22) 2.652 ? . .
C(18) H(8) 3.032 ? . 4_555
C(18) H(11) 3.314 ? . 4_455
C(18) H(12) 2.964 ? . 1_455
C(18) H(14) 3.390 ? . .
C(18) H(14) 3.183 ? . 4_555
C(18) H(16) 3.123 ? . .
C(18) H(17) 2.551 ? . .
C(18) H(19) 2.028 ? . .
C(19) H(1) 3.319 ? . 1_455
C(19) H(4) 3.344 ? . 1_455
C(19) H(12) 3.524 ? . 1_455
C(19) H(14) 3.303 ? . 4_555
C(19) H(18) 2.032 ? . .
C(19) H(20) 2.876 ? . .
C(19) H(21) 2.590 ? . .
C(19) H(22) 3.226 ? . .
C(20) H(4) 3.228 ? . 1_455
C(20) H(5) 3.535 ? . .
C(20) H(5) 3.197 ? . 3_556
C(20) H(7) 3.063 ? . .
C(20) H(15) 3.179 ? . 2_545
C(20) H(17) 3.059 ? . 2_545
C(20) H(19) 2.745 ? . .
H(1) Mo(1) 2.881 ? . .
H(1) C(3) 2.024 ? . .
H(1) C(4) 2.631 ? . .
H(1) C(5) 3.282 ? . .
H(1) C(12) 3.422 ? . .
H(1) C(13) 3.110 ? . .
H(1) C(14) 3.338 ? . .
H(1) C(14) 3.553 ? . 4_555
H(1) C(19) 3.319 ? . 1_655
H(1) H(2) 1.621 ? . .
H(1) H(3) 3.570 ? . .
H(1) H(4) 2.523 ? . .
H(1) H(5) 3.363 ? . .
H(1) H(13) 3.281 ? . .
H(1) H(16) 2.989 ? . .
H(1) H(19) 2.652 ? . 1_655
H(2) Mo(1) 2.881 ? . .
H(2) N(1) 2.943 ? . .
H(2) N(2) 3.420 ? . .
H(2) C(3) 2.024 ? . .
H(2) C(4) 3.233 ? . .
H(2) C(5) 2.661 ? . .
H(2) C(6) 3.053 ? . 4_555
H(2) C(13) 3.403 ? . 4_555
H(2) C(14) 3.078 ? . 4_555
H(2) C(15) 3.270 ? . 4_555
H(2) C(16) 3.283 ? . .
H(2) C(17) 2.652 ? . .
H(2) H(1) 1.621 ? . .
H(2) H(4) 3.572 ? . .
H(2) H(5) 2.343 ? . .
H(2) H(6) 3.340 ? . .
H(2) H(7) 3.273 ? . .
H(2) H(13) 3.491 ? . 4_555
H(2) H(14) 3.576 ? . 4_555
H(2) H(15) 2.698 ? . 4_555
H(2) H(16) 2.701 ? . .
H(3) Mo(1) 2.838 ? . .
H(3) O(1) 3.107 ? . .
H(3) C(1) 2.648 ? . .
H(3) C(2) 3.231 ? . .
H(3) C(3) 2.034 ? . .
H(3) C(5) 2.690 ? . .
H(3) C(10) 3.381 ? . 3_655
H(3) H(1) 3.570 ? . .
H(3) H(4) 1.620 ? . .
H(3) H(5) 3.596 ? . .
H(3) H(6) 2.787 ? . .
H(3) H(7) 2.683 ? . .
H(3) H(9) 3.022 ? . 3_655
H(3) H(10) 2.722 ? . 3_655
H(3) H(13) 2.940 ? . 2_645
H(3) H(20) 3.421 ? . 1_655
H(4) Mo(1) 2.838 ? . .
H(4) N(2) 3.536 ? . 1_655
H(4) C(2) 2.628 ? . .
H(4) C(3) 2.034 ? . .
H(4) C(5) 3.305 ? . .
H(4) C(9) 3.144 ? . .
H(4) C(10) 2.850 ? . .
H(4) C(11) 3.101 ? . .
H(4) C(19) 3.344 ? . 1_655
H(4) C(20) 3.228 ? . 1_655
H(4) H(1) 2.523 ? . .
H(4) H(2) 3.572 ? . .
H(4) H(3) 1.620 ? . .
H(4) H(6) 3.423 ? . .
H(4) H(9) 3.047 ? . 3_655
H(4) H(10) 3.066 ? . .
H(4) H(11) 3.437 ? . .
H(4) H(19) 3.002 ? . 1_655
H(4) H(20) 2.612 ? . 1_655
H(4) H(21) 3.227 ? . 1_655
H(5) N(2) 3.514 ? . .
H(5) C(2) 2.584 ? . .
H(5) C(3) 2.042 ? . .
H(5) C(4) 3.332 ? . .
H(5) C(17) 3.508 ? . .
H(5) C(20) 3.535 ? . .
H(5) C(20) 3.197 ? . 3_556
H(5) H(1) 3.363 ? . .
H(5) H(2) 2.343 ? . .
H(5) H(3) 3.596 ? . .
H(5) H(6) 1.568 ? . .
H(5) H(6) 3.338 ? . 3_656
H(5) H(7) 1.568 ? . .
H(5) H(15) 2.849 ? . 4_555
H(5) H(19) 3.238 ? . 3_556
H(5) H(21) 2.240 ? . 3_556
H(5) H(22) 2.979 ? . .
H(6) C(2) 3.153 ? . .
H(6) C(3) 2.042 ? . .
H(6) C(3) 3.367 ? . 3_656
H(6) C(4) 2.827 ? . .
H(6) C(5) 3.274 ? . 3_656
H(6) C(12) 3.564 ? . 2_645
H(6) C(13) 3.466 ? . 2_645
H(6) H(2) 3.340 ? . .
H(6) H(3) 2.787 ? . .
H(6) H(4) 3.423 ? . .
H(6) H(5) 1.568 ? . .
H(6) H(5) 3.338 ? . 3_656
H(6) H(6) 2.723 ? . 3_656
H(6) H(7) 1.568 ? . .
H(6) H(12) 3.215 ? . 2_645
H(6) H(13) 3.055 ? . 2_645
H(6) H(19) 2.856 ? . 3_556
H(6) H(21) 3.150 ? . 3_556
H(7) Mo(1) 3.298 ? . .
H(7) O(1) 2.921 ? . .
H(7) N(2) 3.519 ? . .
H(7) C(1) 2.642 ? . .
H(7) C(2) 3.139 ? . .
H(7) C(3) 2.042 ? . .
H(7) C(4) 2.792 ? . .
H(7) C(17) 3.552 ? . .
H(7) C(20) 3.063 ? . .
H(7) H(2) 3.273 ? . .
H(7) H(3) 2.683 ? . .
H(7) H(5) 1.568 ? . .
H(7) H(6) 1.568 ? . .
H(7) H(12) 2.957 ? . 2_645
H(7) H(19) 3.314 ? . 3_556
H(7) H(21) 3.365 ? . .
H(7) H(21) 3.290 ? . 3_556
H(7) H(22) 2.200 ? . .
H(8) Mo(1) 2.973 ? . .
H(8) O(1) 2.553 ? . 3_555
H(8) N(1) 3.299 ? . 4_554
H(8) C(1) 3.382 ? . .
H(8) C(1) 3.535 ? . 3_555
H(8) C(6) 2.147 ? . .
H(8) C(8) 2.149 ? . .
H(8) C(9) 3.230 ? . .
H(8) C(11) 3.487 ? . 1_455
H(8) C(14) 3.237 ? . .
H(8) C(15) 2.941 ? . .
H(8) C(16) 3.155 ? . 4_554
H(8) C(17) 3.395 ? . .
H(8) C(18) 3.032 ? . 4_554
H(8) H(9) 2.564 ? . .
H(8) H(11) 2.596 ? . 1_455
H(8) H(14) 2.676 ? . .
H(8) H(16) 3.147 ? . 4_554
H(8) H(17) 2.622 ? . 4_554
H(8) H(18) 2.628 ? . 4_554
H(9) Mo(1) 2.982 ? . .
H(9) O(1) 3.568 ? . .
H(9) C(1) 3.068 ? . .
H(9) C(4) 3.410 ? . 3_655
H(9) C(6) 3.252 ? . .
H(9) C(7) 2.148 ? . .
H(9) C(9) 2.131 ? . .
H(9) C(10) 2.957 ? . .
H(9) C(10) 3.308 ? . 3_655
H(9) C(14) 3.248 ? . .
H(9) H(3) 3.022 ? . 3_655
H(9) H(4) 3.047 ? . 3_655
H(9) H(8) 2.564 ? . .
H(9) H(10) 2.910 ? . .
H(9) H(10) 2.621 ? . 3_655
H(9) H(16) 3.293 ? . 4_554
H(9) H(17) 3.245 ? . 4_554
H(9) H(20) 2.700 ? . 3_555
H(10) O(1) 2.768 ? . 3_655
H(10) C(1) 2.897 ? . 3_655
H(10) C(4) 3.510 ? . .
H(10) C(4) 3.310 ? . 3_655
H(10) C(8) 2.859 ? . .
H(10) C(8) 3.209 ? . 3_655
H(10) C(9) 2.056 ? . .
H(10) C(11) 2.000 ? . .
H(10) C(12) 3.253 ? . .
H(10) C(14) 3.315 ? . .
H(10) H(3) 2.722 ? . 3_655
H(10) H(4) 3.066 ? . .
H(10) H(9) 2.910 ? . .
H(10) H(9) 2.621 ? . 3_655
H(10) H(10) 3.370 ? . 3_655
H(10) H(11) 2.289 ? . .
H(10) H(18) 3.448 ? . 4_654
H(11) O(1) 3.085 ? . 3_655
H(11) N(1) 3.477 ? . 1_655
H(11) N(2) 3.463 ? . 1_655
H(11) C(7) 3.355 ? . 1_655
H(11) C(9) 3.246 ? . .
H(11) C(10) 1.991 ? . .
H(11) C(12) 2.033 ? . .
H(11) C(13) 3.247 ? . .
H(11) C(15) 3.586 ? . 1_655
H(11) C(17) 3.402 ? . 1_655
H(11) C(18) 3.314 ? . 4_654
H(11) H(4) 3.437 ? . .
H(11) H(8) 2.596 ? . 1_655
H(11) H(10) 2.289 ? . .
H(11) H(12) 2.315 ? . .
H(11) H(14) 2.797 ? . 1_655
H(11) H(18) 2.638 ? . 4_654
H(11) H(20) 3.545 ? . 1_655
H(12) N(1) 3.363 ? . 1_655
H(12) C(5) 3.534 ? . 2_655
H(12) C(10) 3.238 ? . .
H(12) C(11) 2.028 ? . .
H(12) C(13) 1.986 ? . .
H(12) C(14) 3.238 ? . .
H(12) C(18) 2.964 ? . 1_655
H(12) C(19) 3.524 ? . 1_655
H(12) H(6) 3.215 ? . 2_655
H(12) H(7) 2.957 ? . 2_655
H(12) H(11) 2.315 ? . .
H(12) H(13) 2.284 ? . .
H(12) H(14) 2.782 ? . 1_655
H(12) H(17) 3.558 ? . 1_655
H(12) H(18) 2.867 ? . 1_655
H(12) H(19) 3.285 ? . 4_654
H(13) C(6) 2.876 ? . .
H(13) C(9) 3.318 ? . .
H(13) C(11) 3.261 ? . .
H(13) C(12) 2.001 ? . .
H(13) C(14) 2.058 ? . .
H(13) C(15) 3.051 ? . .
H(13) C(16) 3.234 ? . .
H(13) H(1) 3.281 ? . .
H(13) H(2) 3.491 ? . 4_554
H(13) H(3) 2.940 ? . 2_655
H(13) H(6) 3.055 ? . 2_655
H(13) H(12) 2.284 ? . .
H(13) H(15) 2.745 ? . .
H(13) H(16) 2.595 ? . .
H(14) N(1) 2.585 ? . .
H(14) C(6) 2.031 ? . .
H(14) C(7) 2.700 ? . .
H(14) C(11) 3.395 ? . 1_455
H(14) C(12) 3.393 ? . 1_455
H(14) C(14) 3.340 ? . .
H(14) C(16) 2.054 ? . .
H(14) C(17) 3.194 ? . .
H(14) C(18) 3.390 ? . .
H(14) C(18) 3.183 ? . 4_554
H(14) C(19) 3.303 ? . 4_554
H(14) H(2) 3.576 ? . 4_554
H(14) H(8) 2.676 ? . .
H(14) H(11) 2.797 ? . 1_455
H(14) H(12) 2.782 ? . 1_455
H(14) H(15) 1.568 ? . .
H(14) H(16) 2.831 ? . .
H(14) H(17) 2.400 ? . .
H(14) H(18) 3.253 ? . 4_554
H(14) H(19) 3.457 ? . 4_554
H(14) H(22) 3.563 ? . 2_555
H(15) N(1) 3.276 ? . .
H(15) C(6) 2.031 ? . .
H(15) C(7) 3.245 ? . .
H(15) C(13) 3.096 ? . .
H(15) C(14) 2.758 ? . .
H(15) C(16) 2.054 ? . .
H(15) C(20) 3.179 ? . 2_555
H(15) H(2) 2.698 ? . 4_554
H(15) H(5) 2.849 ? . 4_554
H(15) H(13) 2.745 ? . .
H(15) H(14) 1.568 ? . .
H(15) H(16) 2.405 ? . .
H(15) H(17) 2.289 ? . .
H(15) H(20) 3.307 ? . 2_555
H(15) H(21) 2.659 ? . 2_555
H(15) H(22) 3.076 ? . 2_555
H(16) Mo(1) 3.312 ? . .
H(16) N(1) 2.014 ? . .
H(16) C(2) 2.899 ? . .
H(16) C(6) 2.654 ? . .
H(16) C(7) 3.104 ? . 4_555
H(16) C(8) 3.182 ? . 4_555
H(16) C(13) 3.013 ? . .
H(16) C(14) 2.983 ? . .
H(16) C(15) 2.060 ? . .
H(16) C(17) 2.778 ? . .
H(16) C(18) 3.123 ? . .
H(16) H(1) 2.989 ? . .
H(16) H(2) 2.701 ? . .
H(16) H(8) 3.147 ? . 4_555
H(16) H(9) 3.293 ? . 4_555
H(16) H(13) 2.595 ? . .
H(16) H(14) 2.831 ? . .
H(16) H(15) 2.405 ? . .
H(16) H(17) 1.571 ? . .
H(16) H(18) 3.433 ? . .
H(17) O(1) 2.548 ? . 2_555
H(17) N(1) 2.014 ? . .
H(17) C(1) 3.478 ? . 2_555
H(17) C(6) 3.332 ? . .
H(17) C(7) 3.042 ? . 4_555
H(17) C(8) 3.356 ? . 4_555
H(17) C(15) 2.060 ? . .
H(17) C(17) 3.282 ? . .
H(17) C(18) 2.551 ? . .
H(17) C(20) 3.059 ? . 2_555
H(17) H(8) 2.622 ? . 4_555
H(17) H(9) 3.245 ? . 4_555
H(17) H(12) 3.558 ? . 1_455
H(17) H(14) 2.400 ? . .
H(17) H(15) 2.289 ? . .
H(17) H(16) 1.571 ? . .
H(17) H(18) 2.480 ? . .
H(17) H(20) 2.804 ? . 2_555
H(17) H(21) 3.241 ? . 2_555
H(17) H(22) 2.652 ? . 2_555
H(18) O(1) 2.507 ? . 2_555
H(18) N(1) 2.075 ? . .
H(18) N(2) 3.094 ? . .
H(18) C(7) 3.429 ? . 4_555
H(18) C(10) 3.421 ? . 4_455
H(18) C(11) 2.958 ? . 4_455
H(18) C(12) 3.507 ? . 1_455
H(18) C(16) 2.774 ? . .
H(18) C(17) 3.180 ? . .
H(18) C(19) 2.032 ? . .
H(18) H(8) 2.628 ? . 4_555
H(18) H(10) 3.448 ? . 4_455
H(18) H(11) 2.638 ? . 4_455
H(18) H(12) 2.867 ? . 1_455
H(18) H(14) 3.253 ? . 4_555
H(18) H(16) 3.433 ? . .
H(18) H(17) 2.480 ? . .
H(18) H(19) 2.443 ? . .
H(19) N(1) 3.076 ? . .
H(19) N(2) 2.079 ? . .
H(19) C(2) 3.413 ? . 1_455
H(19) C(5) 3.314 ? . 3_556
H(19) C(12) 3.374 ? . 4_455
H(19) C(17) 3.175 ? . .
H(19) C(18) 2.028 ? . .
H(19) C(20) 2.745 ? . .
H(19) H(1) 2.652 ? . 1_455
H(19) H(4) 3.002 ? . 1_455
H(19) H(5) 3.238 ? . 3_556
H(19) H(6) 2.856 ? . 3_556
H(19) H(7) 3.314 ? . 3_556
H(19) H(12) 3.285 ? . 4_455
H(19) H(14) 3.457 ? . 4_555
H(19) H(18) 2.443 ? . .
H(19) H(20) 3.070 ? . .
H(19) H(21) 2.555 ? . .
H(19) H(22) 3.596 ? . .
H(20) O(1) 3.066 ? . .
H(20) N(2) 1.992 ? . .
H(20) C(1) 3.089 ? . .
H(20) C(4) 3.378 ? . 1_455
H(20) C(8) 3.532 ? . 3_555
H(20) C(16) 3.541 ? . 2_545
H(20) C(17) 2.956 ? . .
H(20) C(19) 2.876 ? . .
H(20) H(3) 3.421 ? . 1_455
H(20) H(4) 2.612 ? . 1_455
H(20) H(9) 2.700 ? . 3_555
H(20) H(11) 3.545 ? . 1_455
H(20) H(15) 3.307 ? . 2_545
H(20) H(17) 2.804 ? . 2_545
H(20) H(19) 3.070 ? . .
H(20) H(21) 1.568 ? . .
H(20) H(22) 1.568 ? . .
H(21) N(2) 1.992 ? . .
H(21) C(5) 3.020 ? . 3_556
H(21) C(15) 3.476 ? . 2_545
H(21) C(17) 3.238 ? . .
H(21) C(19) 2.590 ? . .
H(21) H(4) 3.227 ? . 1_455
H(21) H(5) 2.240 ? . 3_556
H(21) H(6) 3.150 ? . 3_556
H(21) H(7) 3.365 ? . .
H(21) H(7) 3.290 ? . 3_556
H(21) H(15) 2.659 ? . 2_545
H(21) H(17) 3.241 ? . 2_545
H(21) H(19) 2.555 ? . .
H(21) H(20) 1.568 ? . .
H(21) H(22) 1.568 ? . .
H(22) Mo(1) 3.363 ? . .
H(22) O(1) 2.450 ? . .
H(22) N(2) 1.992 ? . .
H(22) C(1) 2.332 ? . .
H(22) C(3) 3.518 ? . .
H(22) C(5) 2.932 ? . .
H(22) C(15) 3.551 ? . 2_545
H(22) C(16) 3.454 ? . 2_545
H(22) C(17) 2.652 ? . .
H(22) C(19) 3.226 ? . .
H(22) H(5) 2.979 ? . .
H(22) H(7) 2.200 ? . .
H(22) H(14) 3.563 ? . 2_545
H(22) H(15) 3.076 ? . 2_545
H(22) H(17) 2.652 ? . 2_545
H(22) H(19) 3.596 ? . .
H(22) H(20) 1.568 ? . .
H(22) H(21) 1.568 ? . .
C(10) H(4) 2.850(4) ? . .
C(13) H(1) 3.110(3) ? . .

loop_
_geom_torsion_atom_site_label_1
_geom_torsion_atom_site_label_2
_geom_torsion_atom_site_label_3
_geom_torsion_atom_site_label_4
_geom_torsion
_geom_torsion_publ_flag
_geom_torsion_site_symmetry_1
_geom_torsion_site_symmetry_2
_geom_torsion_site_symmetry_3
_geom_torsion_site_symmetry_4
C(1) Mo(1) C(2) C(3) 29.0(2) ? . . . .
C(2) Mo(1) C(1) O(1) -117(2) ? . . . .
C(1) Mo(1) C(3) C(2) -154.7(2) ? . . . .
C(1) Mo(1) C(3) C(4) 80.1(2) ? . . . .
C(1) Mo(1) C(3) C(5) -37.3(3) ? . . . .
C(3) Mo(1) C(1) O(1) -101(2) ? . . . .
C(1) Mo(1) C(4) C(3) -96.2(2) ? . . . .
C(4) Mo(1) C(1) O(1) -65(2) ? . . . .
C(1) Mo(1) C(6) C(7) -19.9(2) ? . . . .
C(1) Mo(1) C(6) C(14) -133.9(2) ? . . . .
C(1) Mo(1) C(6) C(15) 103.2(2) ? . . . .
C(6) Mo(1) C(1) O(1) 86(2) ? . . . .
C(1) Mo(1) C(7) C(6) 165.0(2) ? . . . .
C(1) Mo(1) C(7) C(8) -79.2(2) ? . . . .
C(7) Mo(1) C(1) O(1) 74(2) ? . . . .
C(1) Mo(1) C(8) C(7) 102.6(2) ? . . . .
C(1) Mo(1) C(8) C(9) -143.6(2) ? . . . .
C(8) Mo(1) C(1) O(1) 39(2) ? . . . .
C(1) Mo(1) C(9) C(8) 41.3(2) ? . . . .
C(1) Mo(1) C(9) C(10) -86.0(3) ? . . . .
C(1) Mo(1) C(9) C(14) 159.3(2) ? . . . .
C(9) Mo(1) C(1) O(1) 17(2) ? . . . .
C(1) Mo(1) C(14) C(6) 83.2(3) ? . . . .
C(1) Mo(1) C(14) C(9) -35.2(3) ? . . . .
C(1) Mo(1) C(14) C(13) -149.0(3) ? . . . .
C(14) Mo(1) C(1) O(1) 38(2) ? . . . .
C(1) Mo(1) C(17) N(1) -166.1(2) ? . . . .
C(1) Mo(1) C(17) N(2) 14.2(3) ? . . . .
C(17) Mo(1) C(1) O(1) 166(2) ? . . . .
C(2) Mo(1) C(3) C(4) -125.2(3) ? . . . .
C(2) Mo(1) C(3) C(5) 117.4(4) ? . . . .
C(2) Mo(1) C(4) C(3) 32.2(2) ? . . . .
C(4) Mo(1) C(2) C(3) -32.8(2) ? . . . .
C(2) Mo(1) C(6) C(7) -178.5(2) ? . . . .
C(2) Mo(1) C(6) C(14) 67.5(2) ? . . . .
C(2) Mo(1) C(6) C(15) -55.4(3) ? . . . .
C(6) Mo(1) C(2) C(3) -169.2(2) ? . . . .
C(2) Mo(1) C(7) C(6) 2.4(3) ? . . . .
C(2) Mo(1) C(7) C(8) 118.2(2) ? . . . .
C(7) Mo(1) C(2) C(3) -170.7(2) ? . . . .
C(2) Mo(1) C(8) C(7) -114.7(2) ? . . . .
C(2) Mo(1) C(8) C(9) -0.9(3) ? . . . .
C(8) Mo(1) C(2) C(3) -107.4(2) ? . . . .
C(2) Mo(1) C(9) C(8) 179.4(2) ? . . . .
C(2) Mo(1) C(9) C(10) 52.1(3) ? . . . .
C(2) Mo(1) C(9) C(14) -62.5(2) ? . . . .
C(9) Mo(1) C(2) C(3) -108.0(2) ? . . . .
C(2) Mo(1) C(14) C(6) -118.11(19) ? . . . .
C(2) Mo(1) C(14) C(9) 123.5(2) ? . . . .
C(2) Mo(1) C(14) C(13) 9.7(3) ? . . . .
C(14) Mo(1) C(2) C(3) -137.8(2) ? . . . .
C(2) Mo(1) C(17) N(1) 74.8(2) ? . . . .
C(2) Mo(1) C(17) N(2) -105.0(3) ? . . . .
C(17) Mo(1) C(2) C(3) 112.5(2) ? . . . .
C(4) Mo(1) C(3) C(2) 125.2(3) ? . . . .
C(4) Mo(1) C(3) C(5) -117.4(4) ? . . . .
C(3) Mo(1) C(6) C(7) 171.5(2) ? . . . .
C(3) Mo(1) C(6) C(14) 57.5(2) ? . . . .
C(3) Mo(1) C(6) C(15) -65.4(3) ? . . . .
C(6) Mo(1) C(3) C(2) 16.7(3) ? . . . .
C(6) Mo(1) C(3) C(4) -108.5(2) ? . . . .
C(6) Mo(1) C(3) C(5) 134.1(2) ? . . . .
C(3) Mo(1) C(7) C(6) -67.2(12) ? . . . .
C(3) Mo(1) C(7) C(8) 48.5(13) ? . . . .
C(7) Mo(1) C(3) C(2) 77.1(12) ? . . . .
C(7) Mo(1) C(3) C(4) -48.1(13) ? . . . .
C(7) Mo(1) C(3) C(5) -165.5(11) ? . . . .
C(3) Mo(1) C(8) C(7) -173.4(2) ? . . . .
C(3) Mo(1) C(8) C(9) -59.6(2) ? . . . .
C(8) Mo(1) C(3) C(2) 120.5(2) ? . . . .
C(8) Mo(1) C(3) C(4) -4.7(3) ? . . . .
C(8) Mo(1) C(3) C(5) -122.2(3) ? . . . .
C(3) Mo(1) C(9) C(8) 141.6(2) ? . . . .
C(3) Mo(1) C(9) C(10) 14.3(3) ? . . . .
C(3) Mo(1) C(9) C(14) -100.4(2) ? . . . .
C(9) Mo(1) C(3) C(2) 87.5(2) ? . . . .
C(9) Mo(1) C(3) C(4) -37.7(2) ? . . . .
C(9) Mo(1) C(3) C(5) -155.1(2) ? . . . .
C(3) Mo(1) C(14) C(6) -143.97(18) ? . . . .
C(3) Mo(1) C(14) C(9) 97.6(2) ? . . . .
C(3) Mo(1) C(14) C(13) -16.1(3) ? . . . .
C(14) Mo(1) C(3) C(2) 49.1(2) ? . . . .
C(14) Mo(1) C(3) C(4) -76.1(2) ? . . . .
C(14) Mo(1) C(3) C(5) 166.5(2) ? . . . .
C(3) Mo(1) C(17) N(1) 107.0(2) ? . . . .
C(3) Mo(1) C(17) N(2) -72.7(3) ? . . . .
C(17) Mo(1) C(3) C(2) -65.2(2) ? . . . .
C(17) Mo(1) C(3) C(4) 169.6(2) ? . . . .
C(17) Mo(1) C(3) C(5) 52.2(3) ? . . . .
C(4) Mo(1) C(6) C(7) 114.1(2) ? . . . .
C(4) Mo(1) C(6) C(14) 0.1(2) ? . . . .
C(4) Mo(1) C(6) C(15) -122.9(2) ? . . . .
C(6) Mo(1) C(4) C(3) 117.2(2) ? . . . .
C(4) Mo(1) C(7) C(6) -110.1(2) ? . . . .
C(4) Mo(1) C(7) C(8) 5.7(3) ? . . . .
C(7) Mo(1) C(4) C(3) 173.4(2) ? . . . .
C(4) Mo(1) C(8) C(7) -176.2(2) ? . . . .
C(4) Mo(1) C(8) C(9) -62.4(2) ? . . . .
C(8) Mo(1) C(4) C(3) 176.9(2) ? . . . .
C(4) Mo(1) C(9) C(8) 120.6(2) ? . . . .
C(4) Mo(1) C(9) C(10) -6.8(3) ? . . . .
C(4) Mo(1) C(9) C(14) -121.4(2) ? . . . .
C(9) Mo(1) C(4) C(3) 146.8(2) ? . . . .
C(4) Mo(1) C(14) C(6) -179.95(16) ? . . . .
C(4) Mo(1) C(14) C(9) 61.6(2) ? . . . .
C(4) Mo(1) C(14) C(13) -52.1(3) ? . . . .
C(14) Mo(1) C(4) C(3) 117.2(2) ? . . . .
C(4) Mo(1) C(17) N(1) 114.8(2) ? . . . .
C(4) Mo(1) C(17) N(2) -65.0(3) ? . . . .
C(17) Mo(1) C(4) C(3) -13.3(2) ? . . . .
C(6) Mo(1) C(7) C(8) 115.8(3) ? . . . .
C(7) Mo(1) C(6) C(14) -114.0(2) ? . . . .
C(7) Mo(1) C(6) C(15) 123.1(3) ? . . . .
C(6) Mo(1) C(8) C(7) -37.55(19) ? . . . .
C(6) Mo(1) C(8) C(9) 76.2(2) ? . . . .
C(8) Mo(1) C(6) C(7) 38.0(2) ? . . . .
C(8) Mo(1) C(6) C(14) -76.0(2) ? . . . .
C(8) Mo(1) C(6) C(15) 161.1(3) ? . . . .
C(6) Mo(1) C(9) C(8) -82.1(2) ? . . . .
C(6) Mo(1) C(9) C(10) 150.5(3) ? . . . .
C(6) Mo(1) C(9) C(14) 35.90(19) ? . . . .
C(9) Mo(1) C(6) C(7) 78.3(2) ? . . . .
C(9) Mo(1) C(6) C(14) -35.66(17) ? . . . .
C(9) Mo(1) C(6) C(15) -158.6(3) ? . . . .
C(6) Mo(1) C(14) C(9) -118.4(2) ? . . . .
C(6) Mo(1) C(14) C(13) 127.8(3) ? . . . .
C(14) Mo(1) C(6) C(7) 114.0(2) ? . . . .
C(14) Mo(1) C(6) C(15) -122.9(3) ? . . . .
C(6) Mo(1) C(17) N(1) -34.8(2) ? . . . .
C(6) Mo(1) C(17) N(2) 145.5(3) ? . . . .
C(17) Mo(1) C(6) C(7) -102.8(2) ? . . . .
C(17) Mo(1) C(6) C(14) 143.22(18) ? . . . .
C(17) Mo(1) C(6) C(15) 20.3(2) ? . . . .
C(7) Mo(1) C(8) C(9) 113.8(2) ? . . . .
C(8) Mo(1) C(7) C(6) -115.8(3) ? . . . .
C(7) Mo(1) C(9) C(8) -39.6(2) ? . . . .
C(7) Mo(1) C(9) C(10) -167.0(3) ? . . . .
C(7) Mo(1) C(9) C(14) 78.4(2) ? . . . .
C(9) Mo(1) C(7) C(6) -78.2(2) ? . . . .
C(9) Mo(1) C(7) C(8) 37.56(19) ? . . . .
C(7) Mo(1) C(14) C(6) 39.21(18) ? . . . .
C(7) Mo(1) C(14) C(9) -79.2(2) ? . . . .
C(7) Mo(1) C(14) C(13) 167.0(3) ? . . . .
C(14) Mo(1) C(7) C(6) -37.62(19) ? . . . .
C(14) Mo(1) C(7) C(8) 78.2(2) ? . . . .
C(7) Mo(1) C(17) N(1) -69.5(2) ? . . . .
C(7) Mo(1) C(17) N(2) 110.7(3) ? . . . .
C(17) Mo(1) C(7) C(6) 75.2(2) ? . . . .
C(17) Mo(1) C(7) C(8) -169.0(2) ? . . . .
C(8) Mo(1) C(9) C(10) -127.3(4) ? . . . .
C(8) Mo(1) C(9) C(14) 118.0(2) ? . . . .
C(9) Mo(1) C(8) C(7) -113.8(2) ? . . . .
C(8) Mo(1) C(14) C(6) 82.3(2) ? . . . .
C(8) Mo(1) C(14) C(9) -36.1(2) ? . . . .
C(8) Mo(1) C(14) C(13) -149.9(3) ? . . . .
C(14) Mo(1) C(8) C(7) -77.9(2) ? . . . .
C(14) Mo(1) C(8) C(9) 35.87(19) ? . . . .
C(8) Mo(1) C(17) N(1) -77.5(2) ? . . . .
C(8) Mo(1) C(17) N(2) 102.7(3) ? . . . .
C(17) Mo(1) C(8) C(7) 13.7(2) ? . . . .
C(17) Mo(1) C(8) C(9) 127.5(2) ? . . . .
C(9) Mo(1) C(14) C(6) 118.4(2) ? . . . .
C(9) Mo(1) C(14) C(13) -113.8(3) ? . . . .
C(14) Mo(1) C(9) C(8) -118.0(2) ? . . . .
C(14) Mo(1) C(9) C(10) 114.6(3) ? . . . .
C(9) Mo(1) C(17) N(1) -33.3(3) ? . . . .
C(9) Mo(1) C(17) N(2) 146.9(2) ? . . . .
C(17) Mo(1) C(9) C(8) -83.9(2) ? . . . .
C(17) Mo(1) C(9) C(10) 148.8(2) ? . . . .
C(17) Mo(1) C(9) C(14) 34.2(2) ? . . . .
C(14) Mo(1) C(17) N(1) -13.8(2) ? . . . .
C(14) Mo(1) C(17) N(2) 166.5(2) ? . . . .
C(17) Mo(1) C(14) C(6) -39.09(19) ? . . . .
C(17) Mo(1) C(14) C(9) -157.49(19) ? . . . .
C(17) Mo(1) C(14) C(13) 88.7(3) ? . . . .
C(16) N(1) C(17) Mo(1) 3.0(4) ? . . . .
C(16) N(1) C(17) N(2) -177.2(2) ? . . . .
C(17) N(1) C(16) C(15) 59.6(4) ? . . . .
C(16) N(1) C(18) C(19) 177.6(2) ? . . . .
C(18) N(1) C(16) C(15) -117.3(3) ? . . . .
C(17) N(1) C(18) C(19) 0.4(3) ? . . . .
C(18) N(1) C(17) Mo(1) -179.9(2) ? . . . .
C(18) N(1) C(17) N(2) -0.1(2) ? . . . .
C(17) N(2) C(19) C(18) 0.5(4) ? . . . .
C(19) N(2) C(17) Mo(1) 179.5(2) ? . . . .
C(19) N(2) C(17) N(1) -0.3(3) ? . . . .
C(20) N(2) C(17) Mo(1) -5.5(5) ? . . . .
C(20) N(2) C(17) N(1) 174.7(3) ? . . . .
C(20) N(2) C(19) C(18) -174.8(3) ? . . . .
Mo(1) C(2) C(3) C(4) 58.4(2) ? . . . .
Mo(1) C(2) C(3) C(5) -117.5(3) ? . . . .
C(2) C(3) C(4) Mo(1) -59.5(3) ? . . . .
C(5) C(3) C(4) Mo(1) 116.3(3) ? . . . .
Mo(1) C(6) C(7) C(8) -64.7(2) ? . . . .
Mo(1) C(6) C(14) C(9) 61.5(2) ? . . . .
Mo(1) C(6) C(14) C(13) -118.7(3) ? . . . .
Mo(1) C(6) C(15) C(16) 23.6(4) ? . . . .
C(7) C(6) C(14) Mo(1) -64.3(2) ? . . . .
C(7) C(6) C(14) C(9) -2.8(3) ? . . . .
C(7) C(6) C(14) C(13) 177.0(3) ? . . . .
C(14) C(6) C(7) Mo(1) 69.3(2) ? . . . .
C(14) C(6) C(7) C(8) 4.6(3) ? . . . .
C(7) C(6) C(15) C(16) 112.9(3) ? . . . .
C(15) C(6) C(7) Mo(1) -116.5(3) ? . . . .
C(15) C(6) C(7) C(8) 178.7(3) ? . . . .
C(14) C(6) C(15) C(16) -73.8(4) ? . . . .
C(15) C(6) C(14) Mo(1) 121.3(2) ? . . . .
C(15) C(6) C(14) C(9) -177.2(2) ? . . . .
C(15) C(6) C(14) C(13) 2.6(5) ? . . . .
Mo(1) C(7) C(8) C(9) -70.6(2) ? . . . .
C(6) C(7) C(8) Mo(1) 65.9(2) ? . . . .
C(6) C(7) C(8) C(9) -4.6(3) ? . . . .
Mo(1) C(8) C(9) C(10) 116.4(4) ? . . . .
Mo(1) C(8) C(9) C(14) -63.1(2) ? . . . .
C(7) C(8) C(9) Mo(1) 65.9(2) ? . . . .
C(7) C(8) C(9) C(10) -177.6(3) ? . . . .
C(7) C(8) C(9) C(14) 2.9(3) ? . . . .
Mo(1) C(9) C(10) C(11) -89.7(4) ? . . . .
Mo(1) C(9) C(14) C(6) -59.0(2) ? . . . .
Mo(1) C(9) C(14) C(13) 121.2(2) ? . . . .
C(8) C(9) C(10) C(11) -179.4(3) ? . . . .
C(8) C(9) C(14) Mo(1) 58.9(2) ? . . . .
C(8) C(9) C(14) C(6) -0.0(2) ? . . . .
C(8) C(9) C(14) C(13) -179.9(2) ? . . . .
C(10) C(9) C(14) Mo(1) -120.7(3) ? . . . .
C(10) C(9) C(14) C(6) -179.6(3) ? . . . .
C(10) C(9) C(14) C(13) 0.5(4) ? . . . .
C(14) C(9) C(10) C(11) 0.1(4) ? . . . .
C(9) C(10) C(11) C(12) -1.0(6) ? . . . .
C(10) C(11) C(12) C(13) 1.4(6) ? . . . .
C(11) C(12) C(13) C(14) -0.7(6) ? . . . .
C(12) C(13) C(14) Mo(1) 87.9(4) ? . . . .
C(12) C(13) C(14) C(6) -180.0(3) ? . . . .
C(12) C(13) C(14) C(9) -0.2(4) ? . . . .
C(6) C(15) C(16) N(1) -69.7(3) ? . . . .
N(1) C(18) C(19) N(2) -0.5(3) ? . . . .
